data_1517854
loop_
_publ_author_name
'Franke, Sebastian M.'
'Rosenzweig, Michael W.'
'Heinemann, Frank W.'
'Meyer, Karsten'

_publ_section_title
;
 Reactivity of uranium(iii) with H2E (E = S, Se, Te): synthesis of a
 series of mononuclear and dinuclear uranium(iv) hydrochalcogenido
 complexes
;
_journal_issue 1
_journal_name_full 'Chem. Sci.'
_journal_page_first 275
_journal_paper_doi 10.1039/C4SC02602K
_journal_volume 6
_journal_year 2015
_chemical_formula_moiety 'C58 H77 N O5 S U, C4 H10 O2'
_chemical_formula_sum 'C62 H87 N O7 S U'
_chemical_formula_weight 1228.42
_chemical_name_systematic
; 
 ? 
;
_space_group_IT_number 2
_symmetry_cell_setting triclinic
_symmetry_space_group_name_Hall '-P 1'
_symmetry_space_group_name_H-M 'P -1'
_atom_sites_solution_hydrogens mixed
_atom_sites_solution_primary direct
_atom_sites_solution_secondary difmap
_audit_creation_method SHELXL-97
_cell_angle_alpha 112.831(3)
_cell_angle_beta 96.488(4)
_cell_angle_gamma 108.933(2)
_cell_formula_units_Z 2
_cell_length_a 14.4228(2)
_cell_length_b 14.8678(5)
_cell_length_c 15.4212(9)
_cell_measurement_reflns_used 339
_cell_measurement_temperature 150(2)
_cell_measurement_theta_max 20.00
_cell_measurement_theta_min 6.00
_cell_volume 2772.5(2)
_computing_cell_refinement 'EVALCCD (Duisenberg, 2003)'
_computing_data_collection 'COLLECT (Bruker-Nonius, 2002)'
_computing_data_reduction 'EVALCCD (Duisenberg, 2003)'
_computing_molecular_graphics 'SHELXTL 6.12 (Bruker AXS, 2002)'
_computing_publication_material 'SHELXTL 6.12 (Bruker AXS, 2002)'
_computing_structure_refinement 'SHELXTL 6.12 (Bruker AXS, 2002)'
_computing_structure_solution 'SHELXTL 6.12 (Bruker AXS, 2002)'
_diffrn_ambient_temperature 150(2)
_diffrn_detector_area_resol_mean 9
_diffrn_measured_fraction_theta_full 0.997
_diffrn_measured_fraction_theta_max 0.997
_diffrn_measurement_device_type 'Bruker-Nonius KappaCCD'
_diffrn_measurement_method
;
 \f- and \w-rotations with 2.00 \% and 60 sec per frame
;
_diffrn_radiation_monochromator graphite
_diffrn_radiation_source 'fine-focus sealed tube'
_diffrn_radiation_type MoK\a
_diffrn_radiation_wavelength 0.71073
_diffrn_reflns_av_R_equivalents 0.0318
_diffrn_reflns_av_sigmaI/netI 0.0181
_diffrn_reflns_limit_h_max 19
_diffrn_reflns_limit_h_min -19
_diffrn_reflns_limit_k_max 20
_diffrn_reflns_limit_k_min -20
_diffrn_reflns_limit_l_max 20
_diffrn_reflns_limit_l_min -20
_diffrn_reflns_number 112535
_diffrn_reflns_theta_full 28.70
_diffrn_reflns_theta_max 28.70
_diffrn_reflns_theta_min 3.80
_exptl_absorpt_coefficient_mu 3.019
_exptl_absorpt_correction_T_max 0.746
_exptl_absorpt_correction_T_min 0.554
_exptl_absorpt_correction_type multi-scan
_exptl_absorpt_process_details 'SADABS, Bruker-AXS, 2002'
_exptl_crystal_colour green
_exptl_crystal_density_diffrn 1.471
_exptl_crystal_density_method 'not measured'
_exptl_crystal_description prism
_exptl_crystal_F_000 1260
_exptl_crystal_size_max 0.30
_exptl_crystal_size_mid 0.28
_exptl_crystal_size_min 0.11
_refine_diff_density_max 2.098
_refine_diff_density_min -1.042
_refine_diff_density_rms 0.084
_refine_ls_extinction_method none
_refine_ls_goodness_of_fit_ref 1.153
_refine_ls_hydrogen_treatment constr
_refine_ls_matrix_type full
_refine_ls_number_parameters 656
_refine_ls_number_reflns 14282
_refine_ls_number_restraints 0
_refine_ls_restrained_S_all 1.153
_refine_ls_R_factor_all 0.0261
_refine_ls_R_factor_gt 0.0189
_refine_ls_shift/su_max 0.003
_refine_ls_shift/su_mean 0.000
_refine_ls_structure_factor_coef Fsqd
_refine_ls_weighting_details 'calc w=1/[\s^2^(Fo^2^)+(0.0170P)^2^+3.1875P] where P=(Fo^2^+2Fc^2^)/3'
_refine_ls_weighting_scheme calc
_refine_ls_wR_factor_gt 0.0450
_refine_ls_wR_factor_ref 0.0492
_reflns_number_gt 13009
_reflns_number_total 14282
_reflns_threshold_expression >2sigma(I)
_cod_data_source_file c4sc02602k2.cif
_cod_data_source_block sf1313
_cod_depositor_comments 'Adding full bibliography for 1517854--1517859.cif.'
_cod_original_cell_volume 2772.59(19)
_cod_original_sg_symbol_Hall -P1
_cod_original_sg_symbol_H-M P-1
_cod_database_code 1517854

loop_
_symmetry_equiv_pos_as_xyz
'x, y, z'
'-x, -y, -z'

loop_
_atom_site_label
_atom_site_type_symbol
_atom_site_fract_x
_atom_site_fract_y
_atom_site_fract_z
_atom_site_U_iso_or_equiv
_atom_site_adp_type
_atom_site_occupancy
_atom_site_symmetry_multiplicity
_atom_site_calc_flag
_atom_site_refinement_flags
U1 U 0.106763(5) 0.179368(5) 0.319961(5) 0.01107(2) Uani 1 1 d .
S1 S 0.02664(5) 0.16757(5) 0.14017(4) 0.03065(13) Uani 1 1 d .
H1S H -0.0138 0.2097 0.1196 0.046 Uiso 1 1 d R
O1 O 0.25019(10) 0.29140(11) 0.32593(10) 0.0159(3) Uani 1 1 d .
O2 O 0.16004(11) 0.10960(11) 0.40717(10) 0.0172(3) Uani 1 1 d .
O3 O -0.00897(10) 0.23743(11) 0.35796(10) 0.0167(3) Uani 1 1 d .
O4 O 0.09868(11) 0.00108(12) 0.18474(11) 0.0202(3) Uani 1 1 d .
O5 O -0.04620(11) 0.00677(12) 0.28220(11) 0.0194(3) Uani 1 1 d .
N1 N 0.18073(12) 0.32616(13) 0.50210(12) 0.0124(3) Uani 1 1 d .
C1 C 0.29402(14) 0.37879(16) 0.52911(14) 0.0151(4) Uani 1 1 d .
H1A H 0.3213 0.3231 0.5150 0.018 Uiso 1 1 calc R
H1B H 0.3191 0.4256 0.6005 0.018 Uiso 1 1 calc R
C2 C 0.33675(14) 0.44419(16) 0.47793(14) 0.0142(4) Uani 1 1 d .
C3 C 0.32008(14) 0.39464(15) 0.37573(14) 0.0140(4) Uani 1 1 d .
C4 C 0.37538(14) 0.45173(16) 0.33003(14) 0.0142(4) Uani 1 1 d .
C5 C 0.43758(15) 0.55975(16) 0.38934(15) 0.0168(4) Uani 1 1 d .
H5A H 0.4737 0.5998 0.3595 0.020 Uiso 1 1 calc R
C6 C 0.44961(15) 0.61184(16) 0.48950(15) 0.0167(4) Uani 1 1 d .
C7 C 0.40003(15) 0.55169(16) 0.53307(14) 0.0161(4) Uani 1 1 d .
H7A H 0.4095 0.5845 0.6018 0.019 Uiso 1 1 calc R
C8 C 0.15045(15) 0.27400(16) 0.56641(14) 0.0158(4) Uani 1 1 d .
H8A H 0.0779 0.2236 0.5380 0.019 Uiso 1 1 calc R
H8B H 0.1573 0.3292 0.6317 0.019 Uiso 1 1 calc R
C9 C 0.21435(15) 0.21473(16) 0.57809(14) 0.0155(4) Uani 1 1 d .
C10 C 0.21577(15) 0.13081(15) 0.49483(14) 0.0149(4) Uani 1 1 d .
C11 C 0.27680(15) 0.07508(16) 0.50520(14) 0.0151(4) Uani 1 1 d .
C12 C 0.33770(16) 0.11250(17) 0.59949(15) 0.0187(4) Uani 1 1 d .
H12A H 0.3800 0.0773 0.6078 0.022 Uiso 1 1 calc R
C13 C 0.34007(16) 0.19805(17) 0.68172(15) 0.0186(4) Uani 1 1 d .
C14 C 0.27651(16) 0.24812(16) 0.67019(15) 0.0181(4) Uani 1 1 d .
H14A H 0.2754 0.3055 0.7255 0.022 Uiso 1 1 calc R
C15 C 0.14137(15) 0.41126(15) 0.52144(15) 0.0150(4) Uani 1 1 d .
H15A H 0.1571 0.4412 0.4751 0.018 Uiso 1 1 calc R
H15B H 0.1796 0.4691 0.5881 0.018 Uiso 1 1 calc R
C16 C 0.02911(15) 0.37946(15) 0.51372(14) 0.0144(4) Uani 1 1 d .
C17 C -0.04363(15) 0.29795(15) 0.42640(14) 0.0145(4) Uani 1 1 d .
C18 C -0.14732(15) 0.28295(15) 0.41112(14) 0.0149(4) Uani 1 1 d .
C19 C -0.17294(15) 0.34766(16) 0.49038(15) 0.0164(4) Uani 1 1 d .
H19A H -0.2423 0.3382 0.4826 0.020 Uiso 1 1 calc R
C20 C -0.10278(16) 0.42485(16) 0.57965(15) 0.0165(4) Uani 1 1 d .
C21 C -0.00107(15) 0.44097(16) 0.58934(14) 0.0165(4) Uani 1 1 d .
H21A H 0.0487 0.4949 0.6486 0.020 Uiso 1 1 calc R
C22 C 0.36934(15) 0.40073(16) 0.22089(14) 0.0154(4) Uani 1 1 d .
C23 C 0.44336(18) 0.4213(2) 0.08418(17) 0.0261(5) Uani 1 1 d .
H23A H 0.4973 0.4706 0.0691 0.031 Uiso 1 1 calc R
C24 C 0.37596(17) 0.24259(18) 0.08089(15) 0.0221(4) Uani 1 1 d .
H24A H 0.3851 0.1743 0.0630 0.027 Uiso 1 1 calc R
C25 C 0.25550(17) 0.3235(2) 0.04973(16) 0.0251(5) Uani 1 1 d .
H25A H 0.1867 0.3078 0.0113 0.030 Uiso 1 1 calc R
C26 C 0.45110(17) 0.47426(18) 0.19398(16) 0.0221(4) Uani 1 1 d .
H26A H 0.4424 0.5419 0.2113 0.026 Uiso 1 1 calc R
H26B H 0.5196 0.4912 0.2323 0.026 Uiso 1 1 calc R
C27 C 0.26407(16) 0.37674(18) 0.15963(15) 0.0207(4) Uani 1 1 d .
H27A H 0.2097 0.3291 0.1748 0.025 Uiso 1 1 calc R
H27B H 0.2545 0.4440 0.1771 0.025 Uiso 1 1 calc R
C28 C 0.45811(18) 0.3172(2) 0.05698(16) 0.0266(5) Uani 1 1 d .
H28A H 0.4532 0.2830 -0.0137 0.032 Uiso 1 1 calc R
H28B H 0.5265 0.3323 0.0942 0.032 Uiso 1 1 calc R
C29 C 0.27011(18) 0.2192(2) 0.02297(16) 0.0261(5) Uani 1 1 d .
H29A H 0.2169 0.1705 0.0382 0.031 Uiso 1 1 calc R
H29B H 0.2632 0.1837 -0.0480 0.031 Uiso 1 1 calc R
C30 C 0.38553(16) 0.29592(17) 0.19097(14) 0.0186(4) Uani 1 1 d .
H30A H 0.4540 0.3115 0.2284 0.022 Uiso 1 1 calc R
H30B H 0.3342 0.2466 0.2071 0.022 Uiso 1 1 calc R
C31 C 0.3379(2) 0.3981(2) 0.02567(17) 0.0303(5) Uani 1 1 d .
H31A H 0.3289 0.4656 0.0426 0.036 Uiso 1 1 calc R
H31B H 0.3319 0.3644 -0.0453 0.036 Uiso 1 1 calc R
C32 C 0.51754(17) 0.72884(17) 0.54884(17) 0.0237(4) Uani 1 1 d .
H32A H 0.5697 0.7384 0.6021 0.036 Uiso 1 1 calc R
H32B H 0.4765 0.7681 0.5763 0.036 Uiso 1 1 calc R
H32C H 0.5505 0.7559 0.5066 0.036 Uiso 1 1 calc R
C33 C 0.27605(16) -0.02296(16) 0.41937(15) 0.0166(4) Uani 1 1 d .
C34 C 0.3538(3) -0.1600(2) 0.3640(2) 0.0412(7) Uani 1 1 d .
H34A H 0.4060 -0.1830 0.3861 0.049 Uiso 1 1 calc R
C35 C 0.29728(19) -0.09863(18) 0.24787(17) 0.0255(5) Uani 1 1 d .
H35A H 0.3125 -0.0811 0.1933 0.031 Uiso 1 1 calc R
C36 C 0.1682(2) -0.2142(2) 0.2963(2) 0.0429(7) Uani 1 1 d .
H36A H 0.0992 -0.2734 0.2731 0.052 Uiso 1 1 calc R
C37 C 0.3560(2) -0.0610(2) 0.45022(19) 0.0336(6) Uani 1 1 d .
H37A H 0.4247 -0.0028 0.4741 0.040 Uiso 1 1 calc R
H37B H 0.3422 -0.0783 0.5045 0.040 Uiso 1 1 calc R
C38 C 0.1708(2) -0.11497(19) 0.38246(19) 0.0328(6) Uani 1 1 d .
H38A H 0.1182 -0.0929 0.3611 0.039 Uiso 1 1 calc R
H38B H 0.1552 -0.1325 0.4363 0.039 Uiso 1 1 calc R
C39 C 0.3764(2) -0.1344(2) 0.2805(2) 0.0346(6) Uani 1 1 d .
H39A H 0.3744 -0.1983 0.2251 0.041 Uiso 1 1 calc R
H39B H 0.4453 -0.0771 0.3023 0.041 Uiso 1 1 calc R
C40 C 0.1911(2) -0.1872(2) 0.21235(19) 0.0347(6) Uani 1 1 d .
H40A H 0.1875 -0.2512 0.1560 0.042 Uiso 1 1 calc R
H40B H 0.1399 -0.1637 0.1908 0.042 Uiso 1 1 calc R
C41 C 0.30184(18) 0.00112(17) 0.33403(16) 0.0227(4) Uani 1 1 d .
H41A H 0.2529 0.0267 0.3119 0.027 Uiso 1 1 calc R
H41B H 0.3710 0.0583 0.3570 0.027 Uiso 1 1 calc R
C42 C 0.2492(3) -0.2489(2) 0.3294(2) 0.0531(9) Uani 1 1 d .
H42A H 0.2349 -0.2670 0.3833 0.064 Uiso 1 1 calc R
H42B H 0.2469 -0.3132 0.2743 0.064 Uiso 1 1 calc R
C43 C 0.4093(2) 0.2348(2) 0.78057(16) 0.0309(5) Uani 1 1 d .
H43A H 0.4778 0.2411 0.7744 0.046 Uiso 1 1 calc R
H43B H 0.3825 0.1829 0.8054 0.046 Uiso 1 1 calc R
H43C H 0.4127 0.3043 0.8261 0.046 Uiso 1 1 calc R
C44 C -0.22675(15) 0.20967(16) 0.31109(15) 0.0162(4) Uani 1 1 d .
C45 C -0.31510(17) 0.02431(18) 0.16750(17) 0.0259(5) Uani 1 1 d .
H45A H -0.3196 -0.0504 0.1418 0.031 Uiso 1 1 calc R
C46 C -0.27320(19) 0.1839(2) 0.13656(17) 0.0302(5) Uani 1 1 d .
H46A H -0.2511 0.2134 0.0905 0.036 Uiso 1 1 calc R
C47 C -0.41227(18) 0.1383(2) 0.21490(19) 0.0331(6) Uani 1 1 d .
H47A H -0.4804 0.1390 0.2210 0.040 Uiso 1 1 calc R
C48 C -0.23732(16) 0.09296(16) 0.26884(16) 0.0206(4) Uani 1 1 d .
H48A H -0.1702 0.0910 0.2634 0.025 Uiso 1 1 calc R
H48B H -0.2594 0.0631 0.3140 0.025 Uiso 1 1 calc R
C49 C -0.33381(17) 0.2072(2) 0.31624(17) 0.0265(5) Uani 1 1 d .
H49A H -0.3564 0.1784 0.3618 0.032 Uiso 1 1 calc R
H49B H -0.3303 0.2809 0.3423 0.032 Uiso 1 1 calc R
C50 C -0.28046(18) 0.0695(2) 0.09735(17) 0.0292(5) Uani 1 1 d .
H50A H -0.3298 0.0250 0.0317 0.035 Uiso 1 1 calc R
H50B H -0.2131 0.0686 0.0912 0.035 Uiso 1 1 calc R
C51 C -0.3782(2) 0.1842(2) 0.1454(2) 0.0378(6) Uani 1 1 d .
H51A H -0.3742 0.2579 0.1706 0.045 Uiso 1 1 calc R
H51B H -0.4284 0.1408 0.0802 0.045 Uiso 1 1 calc R
C52 C -0.19540(17) 0.25344(18) 0.23793(16) 0.0230(4) Uani 1 1 d .
H52A H -0.1908 0.3274 0.2628 0.028 Uiso 1 1 calc R
H52B H -0.1273 0.2549 0.2321 0.028 Uiso 1 1 calc R
C53 C -0.41999(18) 0.0239(2) 0.17532(19) 0.0320(5) Uani 1 1 d .
H53A H -0.4701 -0.0207 0.1101 0.038 Uiso 1 1 calc R
H53B H -0.4433 -0.0064 0.2198 0.038 Uiso 1 1 calc R
C54 C -0.13506(17) 0.49207(18) 0.66206(16) 0.0220(4) Uani 1 1 d .
H54A H -0.0940 0.5677 0.6833 0.033 Uiso 1 1 calc R
H54B H -0.1249 0.4754 0.7170 0.033 Uiso 1 1 calc R
H54C H -0.2072 0.4767 0.6393 0.033 Uiso 1 1 calc R
C55 C 0.15826(19) 0.0030(2) 0.11604(17) 0.0275(5) Uani 1 1 d .
H55A H 0.1673 -0.0640 0.0881 0.041 Uiso 1 1 calc R
H55B H 0.2251 0.0627 0.1497 0.041 Uiso 1 1 calc R
H55C H 0.1229 0.0116 0.0636 0.041 Uiso 1 1 calc R
C56 C -0.00343(18) -0.08002(18) 0.13711(17) 0.0267(5) Uani 1 1 d .
H56A H -0.0018 -0.1478 0.0914 0.032 Uiso 1 1 calc R
H56B H -0.0438 -0.0579 0.0995 0.032 Uiso 1 1 calc R
C57 C -0.05025(17) -0.09440(17) 0.21533(18) 0.0260(5) Uani 1 1 d .
H57A H -0.1219 -0.1471 0.1859 0.031 Uiso 1 1 calc R
H57B H -0.0122 -0.1207 0.2502 0.031 Uiso 1 1 calc R
C58 C -0.08050(18) 0.0026(2) 0.36556(18) 0.0267(5) Uani 1 1 d .
H58A H -0.1499 -0.0524 0.3430 0.040 Uiso 1 1 calc R
H58B H -0.0801 0.0719 0.4078 0.040 Uiso 1 1 calc R
H58C H -0.0348 -0.0146 0.4025 0.040 Uiso 1 1 calc R
C101 C 0.7438(3) 0.4784(3) 0.1404(4) 0.0730(12) Uani 1 1 d .
H10A H 0.6909 0.4863 0.1738 0.109 Uiso 1 1 calc R
H10B H 0.7725 0.4340 0.1573 0.109 Uiso 1 1 calc R
H10C H 0.7139 0.4445 0.0695 0.109 Uiso 1 1 calc R
O102 O 0.8223(2) 0.5805(2) 0.1705(2) 0.0751(8) Uani 1 1 d .
C103 C 0.8881(3) 0.5783(3) 0.1095(3) 0.0637(10) Uani 1 1 d .
H10D H 0.9323 0.6525 0.1258 0.076 Uiso 1 1 calc R
H10E H 0.8466 0.5439 0.0408 0.076 Uiso 1 1 calc R
C104 C 0.9543(3) 0.5208(3) 0.1172(3) 0.0541(8) Uani 1 1 d .
H10F H 1.0179 0.5502 0.1004 0.065 Uiso 1 1 calc R
H10G H 0.9729 0.5312 0.1852 0.065 Uiso 1 1 calc R
O104 O 0.9025(2) 0.4116(2) 0.05334(19) 0.0608(7) Uani 1 1 d .
C106 C 0.9566(3) 0.3513(3) 0.0674(3) 0.0648(10) Uani 1 1 d .
H10H H 0.9193 0.2762 0.0198 0.097 Uiso 1 1 calc R
H10I H 0.9633 0.3580 0.1338 0.097 Uiso 1 1 calc R
H10J H 1.0246 0.3782 0.0583 0.097 Uiso 1 1 calc R

loop_
_atom_site_aniso_label
_atom_site_aniso_U_11
_atom_site_aniso_U_22
_atom_site_aniso_U_33
_atom_site_aniso_U_23
_atom_site_aniso_U_13
_atom_site_aniso_U_12
U1 0.01065(3) 0.01090(3) 0.00961(3) 0.00291(2) 0.00220(2) 0.00424(2)
S1 0.0317(3) 0.0386(3) 0.0192(3) 0.0137(2) 0.0006(2) 0.0126(3)
O1 0.0144(7) 0.0143(7) 0.0128(6) 0.0037(5) 0.0037(5) 0.0014(5)
O2 0.0189(7) 0.0163(7) 0.0142(7) 0.0048(5) 0.0010(5) 0.0084(6)
O3 0.0143(7) 0.0184(7) 0.0141(6) 0.0027(5) 0.0037(5) 0.0084(6)
O4 0.0203(7) 0.0176(7) 0.0155(7) 0.0019(6) 0.0030(6) 0.0065(6)
O5 0.0177(7) 0.0155(7) 0.0227(7) 0.0083(6) 0.0049(6) 0.0047(6)
N1 0.0119(7) 0.0131(7) 0.0128(7) 0.0060(6) 0.0040(6) 0.0052(6)
C1 0.0126(9) 0.0175(9) 0.0129(8) 0.0056(7) 0.0022(7) 0.0053(7)
C2 0.0118(8) 0.0164(9) 0.0134(9) 0.0055(7) 0.0031(7) 0.0061(7)
C3 0.0109(8) 0.0136(9) 0.0143(9) 0.0041(7) 0.0029(7) 0.0040(7)
C4 0.0130(8) 0.0164(9) 0.0133(8) 0.0063(7) 0.0046(7) 0.0061(7)
C5 0.0136(9) 0.0168(9) 0.0211(10) 0.0092(8) 0.0070(7) 0.0058(7)
C6 0.0129(9) 0.0129(9) 0.0203(10) 0.0043(8) 0.0046(7) 0.0043(7)
C7 0.0128(9) 0.0167(9) 0.0149(9) 0.0035(7) 0.0034(7) 0.0059(7)
C8 0.0186(9) 0.0177(9) 0.0147(9) 0.0084(8) 0.0077(7) 0.0091(8)
C9 0.0164(9) 0.0166(9) 0.0165(9) 0.0093(8) 0.0058(7) 0.0074(7)
C10 0.0162(9) 0.0140(9) 0.0146(9) 0.0075(7) 0.0033(7) 0.0053(7)
C11 0.0141(9) 0.0150(9) 0.0168(9) 0.0080(7) 0.0044(7) 0.0055(7)
C12 0.0186(10) 0.0231(10) 0.0188(10) 0.0122(8) 0.0048(8) 0.0105(8)
C13 0.0197(10) 0.0221(10) 0.0150(9) 0.0104(8) 0.0032(7) 0.0075(8)
C14 0.0241(10) 0.0175(9) 0.0143(9) 0.0080(8) 0.0067(8) 0.0087(8)
C15 0.0146(9) 0.0133(9) 0.0170(9) 0.0058(7) 0.0046(7) 0.0068(7)
C16 0.0142(9) 0.0141(9) 0.0164(9) 0.0074(7) 0.0049(7) 0.0068(7)
C17 0.0167(9) 0.0144(9) 0.0144(9) 0.0063(7) 0.0059(7) 0.0084(7)
C18 0.0148(9) 0.0146(9) 0.0159(9) 0.0066(7) 0.0048(7) 0.0068(7)
C19 0.0156(9) 0.0175(9) 0.0188(9) 0.0084(8) 0.0069(7) 0.0089(8)
C20 0.0194(10) 0.0158(9) 0.0166(9) 0.0071(8) 0.0078(7) 0.0092(8)
C21 0.0185(9) 0.0139(9) 0.0146(9) 0.0042(7) 0.0039(7) 0.0065(7)
C22 0.0144(9) 0.0183(9) 0.0134(9) 0.0071(7) 0.0051(7) 0.0061(7)
C23 0.0265(11) 0.0359(13) 0.0210(10) 0.0171(10) 0.0127(9) 0.0115(10)
C24 0.0260(11) 0.0271(11) 0.0149(9) 0.0068(8) 0.0070(8) 0.0153(9)
C25 0.0225(11) 0.0388(13) 0.0150(10) 0.0105(9) 0.0027(8) 0.0166(10)
C26 0.0220(10) 0.0254(11) 0.0204(10) 0.0129(9) 0.0093(8) 0.0070(9)
C27 0.0186(10) 0.0280(11) 0.0176(10) 0.0100(9) 0.0049(8) 0.0122(9)
C28 0.0261(11) 0.0423(14) 0.0177(10) 0.0140(10) 0.0118(9) 0.0187(10)
C29 0.0267(11) 0.0315(12) 0.0129(9) 0.0037(9) 0.0034(8) 0.0117(10)
C30 0.0214(10) 0.0217(10) 0.0139(9) 0.0074(8) 0.0058(8) 0.0106(8)
C31 0.0410(14) 0.0432(14) 0.0191(11) 0.0183(10) 0.0119(10) 0.0248(12)
C32 0.0201(10) 0.0139(9) 0.0270(11) 0.0028(8) 0.0086(9) 0.0021(8)
C33 0.0191(9) 0.0161(9) 0.0171(9) 0.0079(8) 0.0056(7) 0.0094(8)
C34 0.067(2) 0.0406(15) 0.0335(14) 0.0158(12) 0.0145(13) 0.0432(15)
C35 0.0353(13) 0.0236(11) 0.0225(11) 0.0098(9) 0.0144(9) 0.0163(10)
C36 0.0426(16) 0.0178(11) 0.0432(16) -0.0009(11) 0.0220(13) -0.0030(11)
C37 0.0466(15) 0.0368(14) 0.0274(12) 0.0129(11) 0.0075(11) 0.0314(13)
C38 0.0298(13) 0.0197(11) 0.0335(13) 0.0024(10) 0.0169(10) 0.0009(9)
C39 0.0355(14) 0.0362(14) 0.0362(14) 0.0108(11) 0.0159(11) 0.0241(12)
C40 0.0356(14) 0.0270(12) 0.0251(12) -0.0035(10) 0.0035(10) 0.0134(11)
C41 0.0296(11) 0.0188(10) 0.0229(10) 0.0099(9) 0.0128(9) 0.0109(9)
C42 0.110(3) 0.0241(13) 0.0467(17) 0.0223(13) 0.0464(19) 0.0365(17)
C43 0.0413(14) 0.0373(13) 0.0160(10) 0.0094(10) 0.0009(10) 0.0236(12)
C44 0.0135(9) 0.0156(9) 0.0170(9) 0.0042(7) 0.0028(7) 0.0072(7)
C45 0.0221(11) 0.0162(10) 0.0272(11) 0.0012(9) 0.0021(9) 0.0053(8)
C46 0.0312(13) 0.0308(12) 0.0192(11) 0.0101(10) -0.0024(9) 0.0057(10)
C47 0.0164(10) 0.0373(14) 0.0292(12) -0.0002(11) -0.0026(9) 0.0131(10)
C48 0.0198(10) 0.0157(9) 0.0235(10) 0.0069(8) 0.0037(8) 0.0069(8)
C49 0.0166(10) 0.0299(12) 0.0233(11) 0.0007(9) 0.0022(8) 0.0126(9)
C50 0.0235(11) 0.0295(12) 0.0184(10) 0.0001(9) 0.0018(9) 0.0061(9)
C51 0.0356(14) 0.0342(14) 0.0299(13) 0.0044(11) -0.0120(11) 0.0170(12)
C52 0.0244(11) 0.0196(10) 0.0206(10) 0.0092(9) 0.0005(8) 0.0054(8)
C53 0.0179(11) 0.0297(12) 0.0314(13) 0.0046(10) 0.0012(9) 0.0026(9)
C54 0.0247(11) 0.0224(10) 0.0191(10) 0.0051(8) 0.0095(8) 0.0139(9)
C55 0.0338(13) 0.0283(12) 0.0202(10) 0.0067(9) 0.0110(9) 0.0161(10)
C56 0.0233(11) 0.0178(10) 0.0220(11) -0.0021(8) -0.0025(9) 0.0046(9)
C57 0.0206(10) 0.0133(10) 0.0332(12) 0.0055(9) 0.0007(9) 0.0023(8)
C58 0.0217(11) 0.0287(12) 0.0331(12) 0.0197(10) 0.0098(9) 0.0064(9)
C101 0.059(2) 0.063(3) 0.095(3) 0.036(2) 0.024(2) 0.021(2)
O102 0.0676(18) 0.0618(17) 0.083(2) 0.0171(15) 0.0233(16) 0.0286(15)
C103 0.059(2) 0.052(2) 0.085(3) 0.033(2) 0.014(2) 0.0270(18)
C104 0.056(2) 0.0451(18) 0.055(2) 0.0191(16) 0.0120(16) 0.0192(16)
O104 0.0668(16) 0.0483(14) 0.0549(15) 0.0122(12) 0.0022(12) 0.0268(13)
C106 0.088(3) 0.056(2) 0.057(2) 0.0220(18) 0.014(2) 0.043(2)

loop_
_atom_type_symbol
_atom_type_description
_atom_type_scat_dispersion_real
_atom_type_scat_dispersion_imag
_atom_type_scat_source
C C 0.0033 0.0016 'International Tables Vol C Tables 4.2.6.8 and 6.1.1.4'
H H 0.0000 0.0000 'International Tables Vol C Tables 4.2.6.8 and 6.1.1.4'
N N 0.0061 0.0033 'International Tables Vol C Tables 4.2.6.8 and 6.1.1.4'
O O 0.0106 0.0060 'International Tables Vol C Tables 4.2.6.8 and 6.1.1.4'
S S 0.1246 0.1234 'International Tables Vol C Tables 4.2.6.8 and 6.1.1.4'
U U -9.6767 9.6646 'International Tables Vol C Tables 4.2.6.8 and 6.1.1.4'

loop_
_geom_angle_atom_site_label_1
_geom_angle_atom_site_label_2
_geom_angle_atom_site_label_3
_geom_angle
O3 U1 O1 117.77(5)
O3 U1 O2 117.38(5)
O1 U1 O2 100.77(5)
O3 U1 O5 77.87(5)
O1 U1 O5 163.61(5)
O2 U1 O5 73.94(5)
O3 U1 O4 132.45(5)
O1 U1 O4 100.97(5)
O2 U1 O4 77.76(5)
O5 U1 O4 62.91(5)
O3 U1 N1 72.93(5)
O1 U1 N1 74.62(5)
O2 U1 N1 72.47(5)
O5 U1 N1 117.11(5)
O4 U1 N1 148.30(5)
O3 U1 S1 81.37(4)
O1 U1 S1 87.51(4)
O2 U1 S1 151.12(4)
O5 U1 S1 90.33(4)
O4 U1 S1 73.49(4)
N1 U1 S1 136.24(4)
U1 S1 H1S 133.0
C3 O1 U1 144.28(12)
C10 O2 U1 145.03(12)
C17 O3 U1 149.84(12)
C55 O4 C56 111.60(17)
C55 O4 U1 120.19(13)
C56 O4 U1 113.43(12)
C57 O5 C58 111.82(17)
C57 O5 U1 119.74(13)
C58 O5 U1 115.40(12)
C1 N1 C15 107.37(15)
C1 N1 C8 108.89(15)
C15 N1 C8 108.77(15)
C1 N1 U1 111.35(11)
C15 N1 U1 112.14(11)
C8 N1 U1 108.25(11)
N1 C1 C2 115.53(16)
N1 C1 H1A 108.4
C2 C1 H1A 108.4
N1 C1 H1B 108.4
C2 C1 H1B 108.4
H1A C1 H1B 107.5
C7 C2 C3 120.31(18)
C7 C2 C1 119.44(17)
C3 C2 C1 120.01(17)
O1 C3 C2 116.69(17)
O1 C3 C4 123.51(17)
C2 C3 C4 119.80(17)
C5 C4 C3 116.95(17)
C5 C4 C22 119.96(17)
C3 C4 C22 123.10(17)
C6 C5 C4 123.79(19)
C6 C5 H5A 118.1
C4 C5 H5A 118.1
C7 C6 C5 117.67(18)
C7 C6 C32 121.39(19)
C5 C6 C32 120.91(19)
C6 C7 C2 121.15(18)
C6 C7 H7A 119.4
C2 C7 H7A 119.4
N1 C8 C9 112.50(16)
N1 C8 H8A 109.1
C9 C8 H8A 109.1
N1 C8 H8B 109.1
C9 C8 H8B 109.1
H8A C8 H8B 107.8
C14 C9 C10 120.71(18)
C14 C9 C8 119.58(18)
C10 C9 C8 119.57(17)
O2 C10 C9 116.95(17)
O2 C10 C11 123.14(17)
C9 C10 C11 119.88(18)
C12 C11 C10 116.62(18)
C12 C11 C33 120.28(18)
C10 C11 C33 123.09(17)
C13 C12 C11 123.99(19)
C13 C12 H12A 118.0
C11 C12 H12A 118.0
C14 C13 C12 118.16(19)
C14 C13 C43 121.1(2)
C12 C13 C43 120.77(19)
C13 C14 C9 120.51(19)
C13 C14 H14A 119.7
C9 C14 H14A 119.7
N1 C15 C16 117.06(16)
N1 C15 H15A 108.0
C16 C15 H15A 108.0
N1 C15 H15B 108.0
C16 C15 H15B 108.0
H15A C15 H15B 107.3
C21 C16 C17 120.27(18)
C21 C16 C15 118.83(17)
C17 C16 C15 120.37(17)
O3 C17 C16 116.85(17)
O3 C17 C18 122.61(17)
C16 C17 C18 120.52(17)
C19 C18 C17 116.26(18)
C19 C18 C44 120.49(17)
C17 C18 C44 122.93(17)
C20 C19 C18 123.95(18)
C20 C19 H19A 118.0
C18 C19 H19A 118.0
C21 C20 C19 117.75(18)
C21 C20 C54 120.76(18)
C19 C20 C54 121.45(18)
C20 C21 C16 121.01(18)
C20 C21 H21A 119.5
C16 C21 H21A 119.5
C4 C22 C26 112.35(16)
C4 C22 C27 109.75(16)
C26 C22 C27 107.45(17)
C4 C22 C30 110.66(16)
C26 C22 C30 107.17(16)
C27 C22 C30 109.35(17)
C28 C23 C31 109.9(2)
C28 C23 C26 109.71(19)
C31 C23 C26 108.86(19)
C28 C23 H23A 109.4
C31 C23 H23A 109.4
C26 C23 H23A 109.4
C28 C24 C29 109.74(19)
C28 C24 C30 109.30(18)
C29 C24 C30 109.42(17)
C28 C24 H24A 109.5
C29 C24 H24A 109.5
C30 C24 H24A 109.5
C31 C25 C29 109.30(19)
C31 C25 C27 109.7(2)
C29 C25 C27 109.33(18)
C31 C25 H25A 109.5
C29 C25 H25A 109.5
C27 C25 H25A 109.5
C23 C26 C22 111.30(18)
C23 C26 H26A 109.4
C22 C26 H26A 109.4
C23 C26 H26B 109.4
C22 C26 H26B 109.4
H26A C26 H26B 108.0
C25 C27 C22 110.66(17)
C25 C27 H27A 109.5
C22 C27 H27A 109.5
C25 C27 H27B 109.5
C22 C27 H27B 109.5
H27A C27 H27B 108.1
C24 C28 C23 109.14(18)
C24 C28 H28A 109.9
C23 C28 H28A 109.9
C24 C28 H28B 109.9
C23 C28 H28B 109.9
H28A C28 H28B 108.3
C24 C29 C25 109.88(19)
C24 C29 H29A 109.7
C25 C29 H29A 109.7
C24 C29 H29B 109.7
C25 C29 H29B 109.7
H29A C29 H29B 108.2
C24 C30 C22 110.83(17)
C24 C30 H30A 109.5
C22 C30 H30A 109.5
C24 C30 H30B 109.5
C22 C30 H30B 109.5
H30A C30 H30B 108.1
C25 C31 C23 109.33(18)
C25 C31 H31A 109.8
C23 C31 H31A 109.8
C25 C31 H31B 109.8
C23 C31 H31B 109.8
H31A C31 H31B 108.3
C6 C32 H32A 109.5
C6 C32 H32B 109.5
H32A C32 H32B 109.5
C6 C32 H32C 109.5
H32A C32 H32C 109.5
H32B C32 H32C 109.5
C38 C33 C11 109.54(17)
C38 C33 C37 108.0(2)
C11 C33 C37 111.67(17)
C38 C33 C41 109.35(18)
C11 C33 C41 111.90(16)
C37 C33 C41 106.27(18)
C42 C34 C39 109.5(2)
C42 C34 C37 108.9(2)
C39 C34 C37 110.1(2)
C42 C34 H34A 109.5
C39 C34 H34A 109.5
C37 C34 H34A 109.5
C39 C35 C40 110.2(2)
C39 C35 C41 109.3(2)
C40 C35 C41 109.68(19)
C39 C35 H35A 109.2
C40 C35 H35A 109.2
C41 C35 H35A 109.2
C42 C36 C40 109.0(2)
C42 C36 C38 109.6(3)
C40 C36 C38 109.5(2)
C42 C36 H36A 109.6
C40 C36 H36A 109.6
C38 C36 H36A 109.6
C34 C37 C33 111.2(2)
C34 C37 H37A 109.4
C33 C37 H37A 109.4
C34 C37 H37B 109.4
C33 C37 H37B 109.4
H37A C37 H37B 108.0
C33 C38 C36 110.5(2)
C33 C38 H38A 109.6
C36 C38 H38A 109.6
C33 C38 H38B 109.6
C36 C38 H38B 109.6
H38A C38 H38B 108.1
C34 C39 C35 109.1(2)
C34 C39 H39A 109.9
C35 C39 H39A 109.9
C34 C39 H39B 109.9
C35 C39 H39B 109.9
H39A C39 H39B 108.3
C35 C40 C36 109.1(2)
C35 C40 H40A 109.9
C36 C40 H40A 109.9
C35 C40 H40B 109.9
C36 C40 H40B 109.9
H40A C40 H40B 108.3
C35 C41 C33 111.08(18)
C35 C41 H41A 109.4
C33 C41 H41A 109.4
C35 C41 H41B 109.4
C33 C41 H41B 109.4
H41A C41 H41B 108.0
C34 C42 C36 110.0(2)
C34 C42 H42A 109.7
C36 C42 H42A 109.7
C34 C42 H42B 109.7
C36 C42 H42B 109.7
H42A C42 H42B 108.2
C13 C43 H43A 109.5
C13 C43 H43B 109.5
H43A C43 H43B 109.5
C13 C43 H43C 109.5
H43A C43 H43C 109.5
H43B C43 H43C 109.5
C18 C44 C49 111.73(16)
C18 C44 C48 113.47(16)
C49 C44 C48 106.87(17)
C18 C44 C52 108.63(16)
C49 C44 C52 107.45(18)
C48 C44 C52 108.47(17)
C53 C45 C50 109.6(2)
C53 C45 C48 109.98(19)
C50 C45 C48 109.48(18)
C53 C45 H45A 109.3
C50 C45 H45A 109.3
C48 C45 H45A 109.3
C50 C46 C51 109.3(2)
C50 C46 C52 109.8(2)
C51 C46 C52 109.3(2)
C50 C46 H46A 109.5
C51 C46 H46A 109.5
C52 C46 H46A 109.5
C51 C47 C53 109.8(2)
C51 C47 C49 109.1(2)
C53 C47 C49 109.6(2)
C51 C47 H47A 109.4
C53 C47 H47A 109.4
C49 C47 H47A 109.4
C45 C48 C44 111.18(18)
C45 C48 H48A 109.4
C44 C48 H48A 109.4
C45 C48 H48B 109.4
C44 C48 H48B 109.4
H48A C48 H48B 108.0
C47 C49 C44 111.70(18)
C47 C49 H49A 109.3
C44 C49 H49A 109.3
C47 C49 H49B 109.3
C44 C49 H49B 109.3
H49A C49 H49B 107.9
C45 C50 C46 109.41(19)
C45 C50 H50A 109.8
C46 C50 H50A 109.8
C45 C50 H50B 109.8
C46 C50 H50B 109.8
H50A C50 H50B 108.2
C47 C51 C46 109.4(2)
C47 C51 H51A 109.8
C46 C51 H51A 109.8
C47 C51 H51B 109.8
C46 C51 H51B 109.8
H51A C51 H51B 108.2
C46 C52 C44 110.95(18)
C46 C52 H52A 109.4
C44 C52 H52A 109.4
C46 C52 H52B 109.4
C44 C52 H52B 109.4
H52A C52 H52B 108.0
C47 C53 C45 108.8(2)
C47 C53 H53A 109.9
C45 C53 H53A 109.9
C47 C53 H53B 109.9
C45 C53 H53B 109.9
H53A C53 H53B 108.3
C20 C54 H54A 109.5
C20 C54 H54B 109.5
H54A C54 H54B 109.5
C20 C54 H54C 109.5
H54A C54 H54C 109.5
H54B C54 H54C 109.5
O4 C55 H55A 109.5
O4 C55 H55B 109.5
H55A C55 H55B 109.5
O4 C55 H55C 109.5
H55A C55 H55C 109.5
H55B C55 H55C 109.5
O4 C56 C57 107.45(18)
O4 C56 H56A 110.2
C57 C56 H56A 110.2
O4 C56 H56B 110.2
C57 C56 H56B 110.2
H56A C56 H56B 108.5
O5 C57 C56 108.13(18)
O5 C57 H57A 110.1
C56 C57 H57A 110.1
O5 C57 H57B 110.1
C56 C57 H57B 110.1
H57A C57 H57B 108.4
O5 C58 H58A 109.5
O5 C58 H58B 109.5
H58A C58 H58B 109.5
O5 C58 H58C 109.5
H58A C58 H58C 109.5
H58B C58 H58C 109.5
O102 C101 H10A 109.5
O102 C101 H10B 109.5
H10A C101 H10B 109.5
O102 C101 H10C 109.5
H10A C101 H10C 109.5
H10B C101 H10C 109.5
C103 O102 C101 112.4(3)
O102 C103 C104 114.5(3)
O102 C103 H10D 108.6
C104 C103 H10D 108.6
O102 C103 H10E 108.6
C104 C103 H10E 108.6
H10D C103 H10E 107.6
O104 C104 C103 110.0(3)
O104 C104 H10F 109.7
C103 C104 H10F 109.7
O104 C104 H10G 109.7
C103 C104 H10G 109.7
H10F C104 H10G 108.2
C104 O104 C106 112.1(3)
O104 C106 H10H 109.5
O104 C106 H10I 109.5
H10H C106 H10I 109.5
O104 C106 H10J 109.5
H10H C106 H10J 109.5
H10I C106 H10J 109.5

loop_
_geom_bond_atom_site_label_1
_geom_bond_atom_site_label_2
_geom_bond_distance
U1 O3 2.1537(14)
U1 O1 2.1597(14)
U1 O2 2.2002(14)
U1 O5 2.5823(15)
U1 O4 2.6160(14)
U1 N1 2.6164(16)
U1 S1 2.7965(6)
S1 H1S 1.0872
O1 C3 1.367(2)
O2 C10 1.354(2)
O3 C17 1.359(2)
O4 C55 1.440(3)
O4 C56 1.442(3)
O5 C57 1.434(3)
O5 C58 1.445(3)
N1 C1 1.490(2)
N1 C15 1.491(2)
N1 C8 1.500(2)
C1 C2 1.505(3)
C1 H1A 0.9900
C1 H1B 0.9900
C2 C7 1.391(3)
C2 C3 1.408(3)
C3 C4 1.416(3)
C4 C5 1.400(3)
C4 C22 1.533(3)
C5 C6 1.393(3)
C5 H5A 0.9500
C6 C7 1.386(3)
C6 C32 1.510(3)
C7 H7A 0.9500
C8 C9 1.507(3)
C8 H8A 0.9900
C8 H8B 0.9900
C9 C14 1.394(3)
C9 C10 1.409(3)
C10 C11 1.425(3)
C11 C12 1.401(3)
C11 C33 1.538(3)
C12 C13 1.392(3)
C12 H12A 0.9500
C13 C14 1.391(3)
C13 C43 1.508(3)
C14 H14A 0.9500
C15 C16 1.508(3)
C15 H15A 0.9900
C15 H15B 0.9900
C16 C21 1.390(3)
C16 C17 1.404(3)
C17 C18 1.416(3)
C18 C19 1.406(3)
C18 C44 1.538(3)
C19 C20 1.393(3)
C19 H19A 0.9500
C20 C21 1.388(3)
C20 C54 1.510(3)
C21 H21A 0.9500
C22 C26 1.544(3)
C22 C27 1.545(3)
C22 C30 1.549(3)
C23 C28 1.532(3)
C23 C31 1.535(3)
C23 C26 1.538(3)
C23 H23A 1.0000
C24 C28 1.528(3)
C24 C29 1.535(3)
C24 C30 1.537(3)
C24 H24A 1.0000
C25 C31 1.531(4)
C25 C29 1.535(3)
C25 C27 1.537(3)
C25 H25A 1.0000
C26 H26A 0.9900
C26 H26B 0.9900
C27 H27A 0.9900
C27 H27B 0.9900
C28 H28A 0.9900
C28 H28B 0.9900
C29 H29A 0.9900
C29 H29B 0.9900
C30 H30A 0.9900
C30 H30B 0.9900
C31 H31A 0.9900
C31 H31B 0.9900
C32 H32A 0.9800
C32 H32B 0.9800
C32 H32C 0.9800
C33 C38 1.534(3)
C33 C37 1.544(3)
C33 C41 1.545(3)
C34 C42 1.511(5)
C34 C39 1.518(4)
C34 C37 1.542(4)
C34 H34A 1.0000
C35 C39 1.519(3)
C35 C40 1.524(4)
C35 C41 1.535(3)
C35 H35A 1.0000
C36 C42 1.534(5)
C36 C40 1.536(4)
C36 C38 1.540(3)
C36 H36A 1.0000
C37 H37A 0.9900
C37 H37B 0.9900
C38 H38A 0.9900
C38 H38B 0.9900
C39 H39A 0.9900
C39 H39B 0.9900
C40 H40A 0.9900
C40 H40B 0.9900
C41 H41A 0.9900
C41 H41B 0.9900
C42 H42A 0.9900
C42 H42B 0.9900
C43 H43A 0.9800
C43 H43B 0.9800
C43 H43C 0.9800
C44 C49 1.545(3)
C44 C48 1.545(3)
C44 C52 1.547(3)
C45 C53 1.529(3)
C45 C50 1.530(4)
C45 C48 1.538(3)
C45 H45A 1.0000
C46 C50 1.530(4)
C46 C51 1.537(4)
C46 C52 1.539(3)
C46 H46A 1.0000
C47 C51 1.524(4)
C47 C53 1.528(4)
C47 C49 1.542(3)
C47 H47A 1.0000
C48 H48A 0.9900
C48 H48B 0.9900
C49 H49A 0.9900
C49 H49B 0.9900
C50 H50A 0.9900
C50 H50B 0.9900
C51 H51A 0.9900
C51 H51B 0.9900
C52 H52A 0.9900
C52 H52B 0.9900
C53 H53A 0.9900
C53 H53B 0.9900
C54 H54A 0.9800
C54 H54B 0.9800
C54 H54C 0.9800
C55 H55A 0.9800
C55 H55B 0.9800
C55 H55C 0.9800
C56 C57 1.499(4)
C56 H56A 0.9900
C56 H56B 0.9900
C57 H57A 0.9900
C57 H57B 0.9900
C58 H58A 0.9800
C58 H58B 0.9800
C58 H58C 0.9800
C101 O102 1.422(5)
C101 H10A 0.9800
C101 H10B 0.9800
C101 H10C 0.9800
O102 C103 1.409(5)
C103 C104 1.496(5)
C103 H10D 0.9900
C103 H10E 0.9900
C104 O104 1.403(4)
C104 H10F 0.9900
C104 H10G 0.9900
O104 C106 1.424(4)
C106 H10H 0.9800
C106 H10I 0.9800
C106 H10J 0.9800

loop_
_geom_torsion_atom_site_label_1
_geom_torsion_atom_site_label_2
_geom_torsion_atom_site_label_3
_geom_torsion_atom_site_label_4
_geom_torsion
O3 U1 O1 C3 36.2(2)
O2 U1 O1 C3 -92.8(2)
O5 U1 O1 C3 -162.23(19)
O4 U1 O1 C3 -172.2(2)
N1 U1 O1 C3 -24.5(2)
S1 U1 O1 C3 115.1(2)
O3 U1 O2 C10 -72.6(2)
O1 U1 O2 C10 56.7(2)
O5 U1 O2 C10 -139.3(2)
O4 U1 O2 C10 155.7(2)
N1 U1 O2 C10 -13.3(2)
S1 U1 O2 C10 161.33(18)
O1 U1 O3 C17 -69.6(3)
O2 U1 O3 C17 51.1(3)
O5 U1 O3 C17 115.7(3)
O4 U1 O3 C17 149.7(2)
N1 U1 O3 C17 -8.0(2)
S1 U1 O3 C17 -152.1(3)
O3 U1 O4 C55 124.15(15)
O1 U1 O4 C55 -21.00(15)
O2 U1 O4 C55 -119.79(15)
O5 U1 O4 C55 162.15(16)
N1 U1 O4 C55 -99.46(17)
S1 U1 O4 C55 63.05(14)
O3 U1 O4 C56 -11.60(17)
O1 U1 O4 C56 -156.76(14)
O2 U1 O4 C56 104.46(15)
O5 U1 O4 C56 26.40(14)
N1 U1 O4 C56 124.79(15)
S1 U1 O4 C56 -72.71(14)
O3 U1 O5 C57 157.93(15)
O1 U1 O5 C57 -5.4(3)
O2 U1 O5 C57 -78.62(15)
O4 U1 O5 C57 5.61(14)
N1 U1 O5 C57 -138.66(14)
S1 U1 O5 C57 76.82(15)
O3 U1 O5 C58 -63.91(14)
O1 U1 O5 C58 132.73(19)
O2 U1 O5 C58 59.55(14)
O4 U1 O5 C58 143.78(15)
N1 U1 O5 C58 -0.49(15)
S1 U1 O5 C58 -145.01(14)
O3 U1 N1 C1 -152.40(13)
O1 U1 N1 C1 -26.24(12)
O2 U1 N1 C1 80.62(12)
O5 U1 N1 C1 141.44(11)
O4 U1 N1 C1 59.76(16)
S1 U1 N1 C1 -95.61(12)
O3 U1 N1 C15 -32.07(12)
O1 U1 N1 C15 94.09(12)
O2 U1 N1 C15 -159.04(13)
O5 U1 N1 C15 -98.22(12)
O4 U1 N1 C15 -179.90(11)
S1 U1 N1 C15 24.73(14)
O3 U1 N1 C8 87.93(12)
O1 U1 N1 C8 -145.91(12)
O2 U1 N1 C8 -39.05(11)
O5 U1 N1 C8 21.77(13)
O4 U1 N1 C8 -59.90(15)
S1 U1 N1 C8 144.72(10)
C15 N1 C1 C2 -56.6(2)
C8 N1 C1 C2 -174.22(16)
U1 N1 C1 C2 66.49(18)
N1 C1 C2 C7 121.97(19)
N1 C1 C2 C3 -63.7(2)
U1 O1 C3 C2 36.2(3)
U1 O1 C3 C4 -144.29(17)
C7 C2 C3 O1 -174.53(17)
C1 C2 C3 O1 11.2(3)
C7 C2 C3 C4 6.0(3)
C1 C2 C3 C4 -168.30(17)
O1 C3 C4 C5 174.45(17)
C2 C3 C4 C5 -6.1(3)
O1 C3 C4 C22 -5.4(3)
C2 C3 C4 C22 174.06(18)
C3 C4 C5 C6 1.8(3)
C22 C4 C5 C6 -178.32(18)
C4 C5 C6 C7 2.7(3)
C4 C5 C6 C32 -179.61(19)
C5 C6 C7 C2 -2.9(3)
C32 C6 C7 C2 179.36(19)
C3 C2 C7 C6 -1.3(3)
C1 C2 C7 C6 172.99(18)
C1 N1 C8 C9 -43.9(2)
C15 N1 C8 C9 -160.63(16)
U1 N1 C8 C9 77.29(16)
N1 C8 C9 C14 116.1(2)
N1 C8 C9 C10 -59.7(2)
U1 O2 C10 C9 35.1(3)
U1 O2 C10 C11 -142.75(18)
C14 C9 C10 O2 -174.29(18)
C8 C9 C10 O2 1.4(3)
C14 C9 C10 C11 3.7(3)
C8 C9 C10 C11 179.38(18)
O2 C10 C11 C12 174.13(18)
C9 C10 C11 C12 -3.7(3)
O2 C10 C11 C33 -7.2(3)
C9 C10 C11 C33 174.98(18)
C10 C11 C12 C13 1.2(3)
C33 C11 C12 C13 -177.54(19)
C11 C12 C13 C14 1.5(3)
C11 C12 C13 C43 -178.8(2)
C12 C13 C14 C9 -1.6(3)
C43 C13 C14 C9 178.7(2)
C10 C9 C14 C13 -0.9(3)
C8 C9 C14 C13 -176.63(19)
C1 N1 C15 C16 -171.21(16)
C8 N1 C15 C16 -53.5(2)
U1 N1 C15 C16 66.17(18)
N1 C15 C16 C21 130.77(19)
N1 C15 C16 C17 -57.6(2)
U1 O3 C17 C16 19.7(4)
U1 O3 C17 C18 -161.92(18)
C21 C16 C17 O3 -176.48(18)
C15 C16 C17 O3 12.0(3)
C21 C16 C17 C18 5.1(3)
C15 C16 C17 C18 -166.44(18)
O3 C17 C18 C19 176.69(18)
C16 C17 C18 C19 -5.0(3)
O3 C17 C18 C44 -9.8(3)
C16 C17 C18 C44 168.47(18)
C17 C18 C19 C20 1.3(3)
C44 C18 C19 C20 -172.30(19)
C18 C19 C20 C21 2.3(3)
C18 C19 C20 C54 179.9(2)
C19 C20 C21 C16 -2.3(3)
C54 C20 C21 C16 -179.92(19)
C17 C16 C21 C20 -1.3(3)
C15 C16 C21 C20 170.36(18)
C5 C4 C22 C26 10.6(3)
C3 C4 C22 C26 -169.58(18)
C5 C4 C22 C27 -108.9(2)
C3 C4 C22 C27 70.9(2)
C5 C4 C22 C30 130.34(19)
C3 C4 C22 C30 -49.8(2)
C28 C23 C26 C22 -59.7(2)
C31 C23 C26 C22 60.6(2)
C4 C22 C26 C23 -179.98(17)
C27 C22 C26 C23 -59.2(2)
C30 C22 C26 C23 58.3(2)
C31 C25 C27 C22 -60.5(2)
C29 C25 C27 C22 59.4(2)
C4 C22 C27 C25 -178.90(18)
C26 C22 C27 C25 58.7(2)
C30 C22 C27 C25 -57.3(2)
C29 C24 C28 C23 59.6(2)
C30 C24 C28 C23 -60.4(2)
C31 C23 C28 C24 -60.1(2)
C26 C23 C28 C24 59.5(2)
C28 C24 C29 C25 -59.7(2)
C30 C24 C29 C25 60.2(2)
C31 C25 C29 C24 59.5(2)
C27 C25 C29 C24 -60.5(2)
C28 C24 C30 C22 61.4(2)
C29 C24 C30 C22 -58.7(2)
C4 C22 C30 C24 178.10(17)
C26 C22 C30 C24 -59.1(2)
C27 C22 C30 C24 57.1(2)
C29 C25 C31 C23 -59.6(2)
C27 C25 C31 C23 60.2(2)
C28 C23 C31 C25 60.3(2)
C26 C23 C31 C25 -59.9(3)
C12 C11 C33 C38 113.4(2)
C10 C11 C33 C38 -65.2(3)
C12 C11 C33 C37 -6.2(3)
C10 C11 C33 C37 175.2(2)
C12 C11 C33 C41 -125.1(2)
C10 C11 C33 C41 56.2(3)
C42 C34 C37 C33 -60.1(3)
C39 C34 C37 C33 59.9(3)
C38 C33 C37 C34 58.9(3)
C11 C33 C37 C34 179.3(2)
C41 C33 C37 C34 -58.4(3)
C11 C33 C38 C36 179.9(2)
C37 C33 C38 C36 -58.3(3)
C41 C33 C38 C36 57.0(3)
C42 C36 C38 C33 59.6(3)
C40 C36 C38 C33 -59.9(3)
C42 C34 C39 C35 60.5(3)
C37 C34 C39 C35 -59.1(3)
C40 C35 C39 C34 -60.5(3)
C41 C35 C39 C34 60.1(3)
C39 C35 C40 C36 59.9(3)
C41 C35 C40 C36 -60.5(3)
C42 C36 C40 C35 -58.8(3)
C38 C36 C40 C35 61.1(3)
C39 C35 C41 C33 -62.0(3)
C40 C35 C41 C33 58.9(3)
C38 C33 C41 C35 -56.6(2)
C11 C33 C41 C35 -178.15(18)
C37 C33 C41 C35 59.7(2)
C39 C34 C42 C36 -60.7(3)
C37 C34 C42 C36 59.7(3)
C40 C36 C42 C34 59.7(3)
C38 C36 C42 C34 -60.1(3)
C19 C18 C44 C49 -7.7(3)
C17 C18 C44 C49 179.12(19)
C19 C18 C44 C48 -128.6(2)
C17 C18 C44 C48 58.2(3)
C19 C18 C44 C52 110.7(2)
C17 C18 C44 C52 -62.5(2)
C53 C45 C48 C44 -60.8(3)
C50 C45 C48 C44 59.7(2)
C18 C44 C48 C45 -178.17(18)
C49 C44 C48 C45 58.2(2)
C52 C44 C48 C45 -57.4(2)
C51 C47 C49 C44 -60.0(3)
C53 C47 C49 C44 60.3(3)
C18 C44 C49 C47 177.1(2)
C48 C44 C49 C47 -58.2(3)
C52 C44 C49 C47 58.0(3)
C53 C45 C50 C46 60.5(2)
C48 C45 C50 C46 -60.2(2)
C51 C46 C50 C45 -59.7(2)
C52 C46 C50 C45 60.2(3)
C53 C47 C51 C46 -60.3(3)
C49 C47 C51 C46 59.9(3)
C50 C46 C51 C47 59.6(3)
C52 C46 C51 C47 -60.6(3)
C50 C46 C52 C44 -59.3(3)
C51 C46 C52 C44 60.5(3)
C18 C44 C52 C46 -179.20(18)
C49 C44 C52 C46 -58.2(2)
C48 C44 C52 C46 57.0(2)
C51 C47 C53 C45 60.5(3)
C49 C47 C53 C45 -59.4(3)
C50 C45 C53 C47 -60.5(3)
C48 C45 C53 C47 59.9(3)
C55 O4 C56 C57 166.11(18)
U1 O4 C56 C57 -54.3(2)
C58 O5 C57 C56 -174.19(18)
U1 O5 C57 C56 -34.7(2)
O4 C56 C57 O5 57.0(2)
C101 O102 C103 C104 -69.1(5)
O102 C103 C104 O104 86.7(4)
C103 C104 O104 C106 -172.0(3)
